data_7216144
loop_
_publ_author_name
'Rosokha, Sergiy V.'
'Stern, Charlotte L.'
'Swartz, Alan'
'Stewart, Rory'

_publ_section_title
;
 Halogen bonding of electrophilic bromocarbons with pseudohalide anions.
;
_journal_issue 25
_journal_name_full 'Physical chemistry chemical physics : PCCP'
_journal_page_first 12968
_journal_page_last 12979
_journal_paper_doi 10.1039/c4cp00976b
_journal_volume 16
_journal_year 2014
_chemical_formula_moiety 'C Br4, N3, C12 H28 N'
_chemical_formula_sum 'C13 H28 Br4 N4'
_chemical_formula_weight 560.03
_chemical_name_systematic
;
 ? 
;
_space_group_crystal_system monoclinic
_space_group_IT_number 14
_space_group_name_Hall '-P 2yn'
_space_group_name_H-M_alt 'P 1 21/n 1'
_symmetry_space_group_name_Hall '-P 2yn'
_symmetry_space_group_name_H-M 'P 1 21/n 1'
_atom_sites_solution_hydrogens geom
_atom_sites_solution_primary direct
_atom_sites_solution_secondary difmap
_audit_creation_date 2012-04-24
_audit_creation_method
;
  Olex2 1.1
  (compiled Nov  1 2011 20:42:30, GUI svn.r3906)
;
_cell_angle_alpha 90.00
_cell_angle_beta 98.448(2)
_cell_angle_gamma 90.00
_cell_formula_units_Z 4
_cell_length_a 8.3581(7)
_cell_length_b 19.1124(17)
_cell_length_c 12.8700(11)
_cell_measurement_reflns_used 9781
_cell_measurement_temperature 102(2)
_cell_measurement_theta_max 29.99
_cell_measurement_theta_min 2.67
_cell_volume 2033.6(3)
_computing_cell_refinement 'SAINT V7.23A (Bruker, 2005)'
_computing_data_collection 'APEX2 V2.1-4 (Bruker, 2007)'
_computing_data_reduction 'Bruker SAINT'
_computing_molecular_graphics
;
O. V. Dolomanov, L. J. Bourhis, R. J. Gildea, J. A. K. Howard and H. Puschmann,
OLEX2: a complete structure solution, refinement and analysis program.
J. Appl. Cryst. (2009). 42, 339-341.
;
_computing_publication_material
;
O. V. Dolomanov, L. J. Bourhis, R. J. Gildea, J. A. K. Howard and H. Puschmann,
OLEX2: a complete structure solution, refinement and analysis program.
J. Appl. Cryst. (2009). 42, 339-341.
;
_computing_structure_refinement
;
XL, G.M. Sheldrick, Acta Cryst.
(2008). A64, 112-122
;
_computing_structure_solution 'SHELXS-97 (Sheldrick, 2008)'
_diffrn_ambient_temperature 102.58
_diffrn_detector_area_resol_mean 8
_diffrn_measured_fraction_theta_full 0.994
_diffrn_measured_fraction_theta_max 0.994
_diffrn_measurement_device_type 'Bruker Kappa APEX CCD area detector'
_diffrn_measurement_method '\w and \f scans'
_diffrn_radiation_monochromator graphite
_diffrn_radiation_type 'MO K\a'
_diffrn_radiation_wavelength 0.71073
_diffrn_reflns_av_R_equivalents 0.0795
_diffrn_reflns_av_unetI/netI 0.0250
_diffrn_reflns_limit_h_max 11
_diffrn_reflns_limit_h_min -11
_diffrn_reflns_limit_k_max 26
_diffrn_reflns_limit_k_min -26
_diffrn_reflns_limit_l_max 18
_diffrn_reflns_limit_l_min -18
_diffrn_reflns_number 115435
_diffrn_reflns_theta_full 30.14
_diffrn_reflns_theta_max 30.14
_diffrn_reflns_theta_min 1.92
_diffrn_source 'fine-focus sealed tube'
_diffrn_source_current 30.0
_diffrn_source_power 1.5
_diffrn_source_voltage 50.0
_exptl_absorpt_coefficient_mu 7.916
_exptl_absorpt_correction_T_max 0.2997
_exptl_absorpt_correction_T_min 0.0416
_exptl_absorpt_correction_type numerical
_exptl_absorpt_process_details 'face-indexed, Xprep'
_exptl_crystal_colour yellow
_exptl_crystal_colour_primary yellow
_exptl_crystal_density_diffrn 1.829
_exptl_crystal_description prism
_exptl_crystal_F_000 1096
_exptl_crystal_size_max 0.789
_exptl_crystal_size_mid 0.488
_exptl_crystal_size_min 0.18
_refine_diff_density_max 1.609
_refine_diff_density_min -1.995
_refine_diff_density_rms 0.112
_refine_ls_extinction_method none
_refine_ls_goodness_of_fit_ref 1.091
_refine_ls_hydrogen_treatment constr
_refine_ls_matrix_type full
_refine_ls_number_parameters 204
_refine_ls_number_reflns 5978
_refine_ls_number_restraints 0
_refine_ls_restrained_S_all 1.091
_refine_ls_R_factor_all 0.0468
_refine_ls_R_factor_gt 0.0358
_refine_ls_shift/su_max 0.004
_refine_ls_shift/su_mean 0.000
_refine_ls_structure_factor_coef Fsqd
_refine_ls_weighting_details 'calc w=1/[\s^2^(Fo^2^)+(0.0307P)^2^+4.5909P] where P=(Fo^2^+2Fc^2^)/3'
_refine_ls_weighting_scheme calc
_refine_ls_wR_factor_gt 0.0769
_refine_ls_wR_factor_ref 0.0811
_reflns_number_gt 5057
_reflns_number_total 5978
_reflns_threshold_expression >2sigma(I)
_cod_data_source_file c4cp00976b2.cif
_cod_data_source_block n1778
_cod_depositor_comments 'Adding full bibliography for 7216144--7216148.cif.'
_cod_database_code 7216144

loop_
_space_group_symop_id
_space_group_symop_operation_xyz
1 'x, y, z'
2 '-x+1/2, y+1/2, -z+1/2'
3 '-x, -y, -z'
4 'x-1/2, -y-1/2, z-1/2'

loop_
_atom_site_label
_atom_site_type_symbol
_atom_site_fract_x
_atom_site_fract_y
_atom_site_fract_z
_atom_site_U_iso_or_equiv
_atom_site_adp_type
_atom_site_occupancy
_atom_site_symmetry_multiplicity
_atom_site_calc_flag
_atom_site_refinement_flags
_atom_site_disorder_assembly
_atom_site_disorder_group
Br1 Br 0.88547(5) 0.443132(17) 0.90715(3) 0.03241(9) Uani 1 1 d . A .
Br2 Br 0.66615(4) 0.328252(16) 0.77601(2) 0.02408(7) Uani 1 1 d . A .
Br3 Br 0.89866(3) 0.286389(15) 0.98322(2) 0.02205(7) Uani 1 1 d . A .
Br4 Br 1.0521(2) 0.32634(16) 0.77997(10) 0.0245(3) Uani 0.787(12) 1 d P A 1
Br4A Br 1.0244(7) 0.3511(7) 0.7658(5) 0.0256(15) Uani 0.213(12) 1 d P A 2
C1 C 0.8747(4) 0.34660(16) 0.8603(2) 0.0226(6) Uani 1 1 d . . .
N1 N 0.6392(4) 0.70257(17) 0.3365(3) 0.0402(8) Uani 1 1 d . . .
N2 N 0.6888(3) 0.65372(11) 0.37740(17) 0.0123(4) Uani 1 1 d . . .
N3 N 0.7462(4) 0.60260(16) 0.4242(3) 0.0350(7) Uani 1 1 d . . .
N4 N 0.1454(3) 0.61740(12) 0.63967(17) 0.0147(4) Uani 1 1 d . . .
C2 C 0.1634(3) 0.69510(14) 0.6179(2) 0.0173(5) Uani 1 1 d . . .
H2A H 0.1458 0.7217 0.6813 0.021 Uiso 1 1 calc R . .
H2B H 0.2758 0.7040 0.6057 0.021 Uiso 1 1 calc R . .
C3 C 0.0485(4) 0.72282(16) 0.5247(2) 0.0248(6) Uani 1 1 d . . .
H3A H -0.0644 0.7193 0.5390 0.030 Uiso 1 1 calc R . .
H3B H 0.0585 0.6945 0.4615 0.030 Uiso 1 1 calc R . .
C4 C 0.0892(4) 0.79897(19) 0.5050(3) 0.0343(8) Uani 1 1 d . . .
H4A H 0.0832 0.8265 0.5686 0.051 Uiso 1 1 calc R . .
H4B H 0.0117 0.8175 0.4470 0.051 Uiso 1 1 calc R . .
H4C H 0.1988 0.8019 0.4868 0.051 Uiso 1 1 calc R . .
C5 C -0.0241(3) 0.60026(15) 0.6605(2) 0.0169(5) Uani 1 1 d . . .
H5A H -0.0336 0.5488 0.6666 0.020 Uiso 1 1 calc R . .
H5B H -0.1018 0.6153 0.5990 0.020 Uiso 1 1 calc R . .
C6 C -0.0735(3) 0.63350(16) 0.7584(2) 0.0210(5) Uani 1 1 d . . .
H6A H -0.0426 0.6835 0.7619 0.025 Uiso 1 1 calc R . .
H6B H -0.0177 0.6098 0.8220 0.025 Uiso 1 1 calc R . .
C7 C -0.2567(4) 0.62628(18) 0.7533(3) 0.0285(7) Uani 1 1 d . . .
H7A H -0.2898 0.6461 0.8170 0.043 Uiso 1 1 calc R . .
H7B H -0.2866 0.5767 0.7478 0.043 Uiso 1 1 calc R . .
H7C H -0.3111 0.6514 0.6917 0.043 Uiso 1 1 calc R . .
C8 C 0.2695(3) 0.60039(14) 0.7351(2) 0.0171(5) Uani 1 1 d . . .
H8A H 0.3786 0.6110 0.7180 0.020 Uiso 1 1 calc R . .
H8B H 0.2506 0.6317 0.7934 0.020 Uiso 1 1 calc R . .
C9 C 0.2681(4) 0.52530(15) 0.7734(2) 0.0236(6) Uani 1 1 d . . .
H9A H 0.2888 0.4932 0.7165 0.028 Uiso 1 1 calc R . .
H9B H 0.1604 0.5140 0.7923 0.028 Uiso 1 1 calc R . .
C10 C 0.3969(4) 0.51513(19) 0.8685(3) 0.0299(7) Uani 1 1 d . . .
H10A H 0.3744 0.5460 0.9254 0.045 Uiso 1 1 calc R . .
H10B H 0.5033 0.5264 0.8496 0.045 Uiso 1 1 calc R . .
H10C H 0.3961 0.4664 0.8919 0.045 Uiso 1 1 calc R . .
C11 C 0.1723(3) 0.57378(14) 0.5449(2) 0.0168(5) Uani 1 1 d . . .
H11A H 0.0792 0.5811 0.4889 0.020 Uiso 1 1 calc R . .
H11B H 0.1728 0.5238 0.5651 0.020 Uiso 1 1 calc R . .
C12 C 0.3269(3) 0.58904(15) 0.4996(2) 0.0193(5) Uani 1 1 d . . .
H12A H 0.4217 0.5853 0.5553 0.023 Uiso 1 1 calc R . .
H12B H 0.3235 0.6371 0.4706 0.023 Uiso 1 1 calc R . .
C13 C 0.3407(3) 0.53583(15) 0.4128(2) 0.0201(5) Uani 1 1 d . . .
H13A H 0.3340 0.4884 0.4408 0.030 Uiso 1 1 calc R . .
H13B H 0.4447 0.5418 0.3873 0.030 Uiso 1 1 calc R . .
H13C H 0.2524 0.5431 0.3548 0.030 Uiso 1 1 calc R . .

loop_
_atom_site_aniso_label
_atom_site_aniso_U_11
_atom_site_aniso_U_22
_atom_site_aniso_U_33
_atom_site_aniso_U_23
_atom_site_aniso_U_13
_atom_site_aniso_U_12
Br1 0.0454(2) 0.01920(14) 0.03107(17) -0.00340(12) 0.00046(14) -0.00924(13)
Br2 0.03127(15) 0.02264(14) 0.01622(13) 0.00309(10) -0.00350(11) -0.00679(11)
Br3 0.02230(13) 0.02337(14) 0.01914(14) 0.00223(10) -0.00146(10) -0.00307(11)
Br4 0.0304(3) 0.0253(7) 0.0194(3) 0.0012(3) 0.0091(2) 0.0011(4)
Br4A 0.0226(12) 0.033(3) 0.0223(11) -0.0044(15) 0.0073(9) -0.0029(15)
C1 0.0267(14) 0.0234(14) 0.0181(13) -0.0027(10) 0.0042(11) -0.0085(11)
N1 0.053(2) 0.0319(16) 0.0299(16) 0.0003(13) -0.0123(14) -0.0063(14)
N2 0.0125(9) 0.0126(9) 0.0123(10) -0.0070(7) 0.0032(7) -0.0063(7)
N3 0.0347(15) 0.0259(14) 0.0404(17) -0.0019(12) -0.0079(13) 0.0029(12)
N4 0.0144(10) 0.0145(10) 0.0147(10) -0.0006(8) 0.0000(8) 0.0007(8)
C2 0.0191(12) 0.0126(11) 0.0202(13) 0.0021(9) 0.0026(10) 0.0000(9)
C3 0.0250(14) 0.0243(14) 0.0244(15) 0.0055(11) 0.0009(11) 0.0080(11)
C4 0.0294(16) 0.0329(18) 0.042(2) 0.0203(15) 0.0103(14) 0.0060(14)
C5 0.0128(11) 0.0220(13) 0.0161(12) -0.0014(10) 0.0027(9) -0.0010(10)
C6 0.0217(13) 0.0226(14) 0.0194(13) -0.0024(10) 0.0055(11) -0.0013(11)
C7 0.0232(14) 0.0332(17) 0.0322(16) -0.0092(13) 0.0142(12) -0.0025(12)
C8 0.0168(12) 0.0178(12) 0.0152(12) 0.0017(9) -0.0023(9) -0.0017(10)
C9 0.0269(14) 0.0179(13) 0.0238(15) 0.0049(11) -0.0031(11) 0.0002(11)
C10 0.0278(15) 0.0334(17) 0.0267(16) 0.0120(13) -0.0023(12) -0.0004(13)
C11 0.0156(11) 0.0198(12) 0.0148(12) -0.0028(9) 0.0015(9) 0.0016(9)
C12 0.0165(12) 0.0202(13) 0.0217(13) -0.0006(10) 0.0045(10) 0.0000(10)
C13 0.0211(13) 0.0200(13) 0.0198(13) -0.0007(10) 0.0050(10) 0.0016(10)

loop_
_atom_type_symbol
_atom_type_description
_atom_type_scat_dispersion_real
_atom_type_scat_dispersion_imag
_atom_type_scat_source
C C 0.0033 0.0016 'International Tables Vol C Tables 4.2.6.8 and 6.1.1.4'
H H 0.0000 0.0000 'International Tables Vol C Tables 4.2.6.8 and 6.1.1.4'
N N 0.0061 0.0033 'International Tables Vol C Tables 4.2.6.8 and 6.1.1.4'
Br Br -0.2901 2.4595 'International Tables Vol C Tables 4.2.6.8 and 6.1.1.4'

loop_
_geom_angle_atom_site_label_1
_geom_angle_atom_site_label_2
_geom_angle_atom_site_label_3
_geom_angle
Br1 C1 Br2 109.98(16)
Br1 C1 Br3 108.40(14)
Br1 C1 Br4 110.30(15)
Br2 C1 Br4 110.77(14)
Br3 C1 Br2 108.90(14)
Br3 C1 Br4 108.43(18)
Br4A C1 Br1 98.9(4)
Br4A C1 Br2 106.0(2)
Br4A C1 Br3 123.9(5)
Br4A C1 Br4 16.1(4)
N1 N2 N3 177.5(3)
C5 N4 C2 111.3(2)
C5 N4 C8 110.8(2)
C5 N4 C11 106.0(2)
C8 N4 C2 106.4(2)
C11 N4 C2 110.9(2)
C11 N4 C8 111.5(2)
N4 C2 H2A 108.6
N4 C2 H2B 108.6
H2A C2 H2B 107.6
C3 C2 N4 114.7(2)
C3 C2 H2A 108.6
C3 C2 H2B 108.6
C2 C3 H3A 109.8
C2 C3 H3B 109.8
C2 C3 C4 109.5(3)
H3A C3 H3B 108.2
C4 C3 H3A 109.8
C4 C3 H3B 109.8
C3 C4 H4A 109.5
C3 C4 H4B 109.5
C3 C4 H4C 109.5
H4A C4 H4B 109.5
H4A C4 H4C 109.5
H4B C4 H4C 109.5
N4 C5 H5A 108.4
N4 C5 H5B 108.4
N4 C5 C6 115.5(2)
H5A C5 H5B 107.5
C6 C5 H5A 108.4
C6 C5 H5B 108.4
C5 C6 H6A 110.0
C5 C6 H6B 110.0
C5 C6 C7 108.6(2)
H6A C6 H6B 108.4
C7 C6 H6A 110.0
C7 C6 H6B 110.0
C6 C7 H7A 109.5
C6 C7 H7B 109.5
C6 C7 H7C 109.5
H7A C7 H7B 109.5
H7A C7 H7C 109.5
H7B C7 H7C 109.5
N4 C8 H8A 108.5
N4 C8 H8B 108.5
H8A C8 H8B 107.5
C9 C8 N4 115.3(2)
C9 C8 H8A 108.5
C9 C8 H8B 108.5
C8 C9 H9A 109.6
C8 C9 H9B 109.6
C8 C9 C10 110.1(3)
H9A C9 H9B 108.1
C10 C9 H9A 109.6
C10 C9 H9B 109.6
C9 C10 H10A 109.5
C9 C10 H10B 109.5
C9 C10 H10C 109.5
H10A C10 H10B 109.5
H10A C10 H10C 109.5
H10B C10 H10C 109.5
N4 C11 H11A 108.3
N4 C11 H11B 108.3
N4 C11 C12 115.8(2)
H11A C11 H11B 107.4
C12 C11 H11A 108.3
C12 C11 H11B 108.3
C11 C12 H12A 110.1
C11 C12 H12B 110.1
C11 C12 C13 108.2(2)
H12A C12 H12B 108.4
C13 C12 H12A 110.1
C13 C12 H12B 110.1
C12 C13 H13A 109.5
C12 C13 H13B 109.5
C12 C13 H13C 109.5
H13A C13 H13B 109.5
H13A C13 H13C 109.5
H13B C13 H13C 109.5

loop_
_geom_bond_atom_site_label_1
_geom_bond_atom_site_label_2
_geom_bond_distance
Br1 C1 1.939(3)
Br2 C1 1.945(3)
Br3 C1 1.943(3)
Br4 C1 1.966(3)
Br4A C1 1.870(4)
N1 N2 1.121(4)
N2 N3 1.210(4)
N4 C2 1.523(3)
N4 C5 1.517(3)
N4 C8 1.522(3)
N4 C11 1.521(3)
C2 H2A 0.9900
C2 H2B 0.9900
C2 C3 1.518(4)
C3 H3A 0.9900
C3 H3B 0.9900
C3 C4 1.524(5)
C4 H4A 0.9800
C4 H4B 0.9800
C4 H4C 0.9800
C5 H5A 0.9900
C5 H5B 0.9900
C5 C6 1.520(4)
C6 H6A 0.9900
C6 H6B 0.9900
C6 C7 1.529(4)
C7 H7A 0.9800
C7 H7B 0.9800
C7 H7C 0.9800
C8 H8A 0.9900
C8 H8B 0.9900
C8 C9 1.518(4)
C9 H9A 0.9900
C9 H9B 0.9900
C9 C10 1.519(4)
C10 H10A 0.9800
C10 H10B 0.9800
C10 H10C 0.9800
C11 H11A 0.9900
C11 H11B 0.9900
C11 C12 1.522(4)
C12 H12A 0.9900
C12 H12B 0.9900
C12 C13 1.527(4)
C13 H13A 0.9800
C13 H13B 0.9800
C13 H13C 0.9800

loop_
_geom_torsion_atom_site_label_1
_geom_torsion_atom_site_label_2
_geom_torsion_atom_site_label_3
_geom_torsion_atom_site_label_4
_geom_torsion
N4 C2 C3 C4 -174.7(2)
N4 C5 C6 C7 166.2(2)
N4 C8 C9 C10 180.0(2)
N4 C11 C12 C13 174.5(2)
C2 N4 C5 C6 -64.2(3)
C2 N4 C8 C9 177.7(2)
C2 N4 C11 C12 51.3(3)
C5 N4 C2 C3 -59.1(3)
C5 N4 C8 C9 56.7(3)
C5 N4 C11 C12 172.3(2)
C8 N4 C2 C3 -179.8(2)
C8 N4 C5 C6 54.0(3)
C8 N4 C11 C12 -67.1(3)
C11 N4 C2 C3 58.7(3)
C11 N4 C5 C6 175.1(2)
C11 N4 C8 C9 -61.1(3)
